data_4122975
loop_
_publ_author_name
'Park, Jinhee'
'Chen, Ying-Pin'
'Perry, Zachary'
'Li, Jian-Rong'
'Zhou, Hong-Cai'

_publ_section_title
;
 Preparation of Core-Shell Coordination Molecular Assemblies via the
 Enrichment of Structure-Directing &quot;Codes&quot; of Bridging Ligands
 and Metathesis of Metal Units.
;
_journal_name_full 'Journal of the American Chemical Society'
_journal_page_first 141120112955009
_journal_paper_doi 10.1021/ja508822r
_journal_year 2014
_chemical_formula_moiety 'Cu2 (C4 H9 N O)4 (C21 H13 N3 O6)2'
_chemical_formula_sum 'C58 H62 Cu2 N10 O16'
_chemical_formula_weight 1282.26
_chemical_name_systematic
; 
 ? 
;
_space_group_IT_number 14
_symmetry_cell_setting monoclinic
_symmetry_space_group_name_Hall '-P 2ybc'
_symmetry_space_group_name_H-M 'P 1 21/c 1'
_atom_sites_solution_hydrogens geom
_atom_sites_solution_primary direct
_atom_sites_solution_secondary difmap
_audit_creation_method SHELXL-97
_cell_angle_alpha 90.00
_cell_angle_beta 97.404(2)
_cell_angle_gamma 90.00
_cell_formula_units_Z 2
_cell_length_a 8.9180(12)
_cell_length_b 15.890(2)
_cell_length_c 20.734(3)
_cell_measurement_reflns_used 3164
_cell_measurement_temperature 110(2)
_cell_measurement_theta_max 22.1712
_cell_measurement_theta_min 2.3029
_cell_volume 2913.7(7)
_computing_cell_refinement 'SAINT+ ver. (Bruker, 2001)'
_computing_data_collection 'APEX2  (Bruker, 2008)'
_computing_data_reduction 'SAINT+ ver. (Bruker, 2001)'
_computing_molecular_graphics 'SHELXTL (Sheldrick, 2008)'
_computing_publication_material 'SHELXTL (Sheldrick, 2008)'
_computing_structure_refinement 'SHELXL-97 (Sheldrick, 2008)'
_computing_structure_solution 'SHELXS-97 (Sheldrick, 2008)'
_diffrn_ambient_temperature 110(2)
_diffrn_measured_fraction_theta_full 1.000
_diffrn_measured_fraction_theta_max 1.000
_diffrn_measurement_device_type 'Bruker SMART APEX II CCD area detector'
_diffrn_measurement_method 'phi and omega scans'
_diffrn_radiation_monochromator graphite
_diffrn_radiation_source 'fine-focus sealed tube'
_diffrn_radiation_type MoK\a
_diffrn_radiation_wavelength 0.71073
_diffrn_reflns_av_R_equivalents 0.0706
_diffrn_reflns_av_sigmaI/netI 0.0929
_diffrn_reflns_limit_h_max 10
_diffrn_reflns_limit_h_min -10
_diffrn_reflns_limit_k_max 19
_diffrn_reflns_limit_k_min -19
_diffrn_reflns_limit_l_max 23
_diffrn_reflns_limit_l_min -25
_diffrn_reflns_number 21574
_diffrn_reflns_theta_full 26.00
_diffrn_reflns_theta_max 26.00
_diffrn_reflns_theta_min 1.98
_exptl_absorpt_coefficient_mu 0.809
_exptl_absorpt_correction_T_max 0.9235
_exptl_absorpt_correction_T_min 0.9235
_exptl_absorpt_correction_type multi-scan
_exptl_absorpt_process_details 'SADABS (Sheldrick, 2008)'
_exptl_crystal_colour green
_exptl_crystal_density_diffrn 1.462
_exptl_crystal_density_meas ?
_exptl_crystal_density_method 'not measured'
_exptl_crystal_description 'chunk cubic-like'
_exptl_crystal_F_000 1332
_exptl_crystal_size_max 0.10
_exptl_crystal_size_mid 0.10
_exptl_crystal_size_min 0.10
_refine_diff_density_max 0.810
_refine_diff_density_min -0.808
_refine_diff_density_rms 0.070
_refine_ls_extinction_coef 0.00033(10)
_refine_ls_extinction_expression Fc^*^=kFc[1+0.001xFc^2^\l^3^/sin(2\q)]^-1/4^
_refine_ls_extinction_method SHELXL
_refine_ls_goodness_of_fit_ref 1.005
_refine_ls_hydrogen_treatment constr
_refine_ls_matrix_type full
_refine_ls_number_parameters 411
_refine_ls_number_reflns 5724
_refine_ls_number_restraints 9
_refine_ls_restrained_S_all 1.005
_refine_ls_R_factor_all 0.0872
_refine_ls_R_factor_gt 0.0441
_refine_ls_shift/su_max 0.001
_refine_ls_shift/su_mean 0.000
_refine_ls_structure_factor_coef Fsqd
_refine_ls_weighting_details 'calc w=1/[\s^2^(Fo^2^)+(0.0180P)^2^+1.0000P] where P=(Fo^2^+2Fc^2^)/3'
_refine_ls_weighting_scheme calc
_refine_ls_wR_factor_gt 0.0764
_refine_ls_wR_factor_ref 0.0832
_reflns_number_gt 3574
_reflns_number_total 5724
_reflns_threshold_expression >2sigma(I)
_cod_data_source_file ja508822r_si_007.cif
_cod_data_source_block m1
_cod_depositor_comments
;
The following automatic conversions were performed:

'_symmetry_cell_setting' value 'Monoclinic' changed to 'monoclinic'
according to
/home/saulius/struct/COD-crude-data--automatic-downloads/rss-feeds/ACS/lib/dictionaries/cif_core.dic
dictionary named 'cif_core.dic' version 2.4.2 from 2011-04-26.

Automatic conversion script
Id: cif_fix_values 2935 2014-11-11 08:27:57Z andrius 

The following automatic conversions were performed:

'_exptl_crystal_density_meas' value 'not measured' was changed to '?'
- the value is perceived as not measured.

Automatic conversion script
Id: cif_fix_values 3008 2015-01-20 13:52:24Z robertas 
;
_cod_original_cell_volume 2913.6(7)
_cod_original_sg_symbol_H-M P2(1)/c
_cod_database_code 4122975

loop_
_symmetry_equiv_pos_as_xyz
'x, y, z'
'-x, y+1/2, -z+1/2'
'-x, -y, -z'
'x, -y-1/2, z-1/2'

loop_
_atom_site_label
_atom_site_type_symbol
_atom_site_fract_x
_atom_site_fract_y
_atom_site_fract_z
_atom_site_U_iso_or_equiv
_atom_site_adp_type
_atom_site_occupancy
_atom_site_symmetry_multiplicity
_atom_site_calc_flag
_atom_site_refinement_flags
_atom_site_disorder_assembly
_atom_site_disorder_group
Cu1 Cu 0.39383(4) 0.45151(2) 0.968940(19) 0.02032(12) Uani 1 1 d . . .
O1S O 0.2078(3) 0.38339(14) 0.91936(12) 0.0319(6) Uani 1 1 d . . .
O2S O 0.5557(3) 0.12740(14) 0.89778(12) 0.0374(7) Uani 1 1 d . . .
N2S N 0.6669(3) 0.13121(17) 0.80560(13) 0.0377(8) Uani 1 1 d D . .
C1S C 0.0783(9) 0.3837(5) 0.9132(4) 0.0477(11) Uani 0.50 1 d PD A 1
C2S C 0.0033(8) 0.4292(4) 0.9643(3) 0.0477(11) Uani 0.50 1 d PD A 1
H2SA H 0.0808 0.4501 0.9983 0.072 Uiso 0.50 1 calc PR A 1
H2SB H -0.0639 0.3903 0.9835 0.072 Uiso 0.50 1 calc PR A 1
H2SC H -0.0557 0.4766 0.9443 0.072 Uiso 0.50 1 calc PR A 1
C3S C -0.1756(6) 0.3276(5) 0.8689(4) 0.0477(11) Uani 0.50 1 d PD A 1
H3SA H -0.2172 0.3669 0.8984 0.072 Uiso 0.50 1 calc PR A 1
H3SB H -0.1752 0.2706 0.8870 0.072 Uiso 0.50 1 calc PR A 1
H3SC H -0.2380 0.3286 0.8264 0.072 Uiso 0.50 1 calc PR A 1
C4S C 0.0509(8) 0.2989(5) 0.8180(4) 0.0477(11) Uani 0.50 1 d PD A 1
H4SA H 0.1529 0.3203 0.8150 0.072 Uiso 0.50 1 calc PR A 1
H4SB H -0.0081 0.2992 0.7748 0.072 Uiso 0.50 1 calc PR A 1
H4SC H 0.0575 0.2413 0.8350 0.072 Uiso 0.50 1 calc PR A 1
N1S N -0.0222(7) 0.3522(6) 0.8614(3) 0.0477(11) Uani 0.50 1 d PD A 1
C11S C 0.1245(8) 0.3815(4) 0.8703(3) 0.0314(19) Uani 0.50 1 d PD A 2
C12S C 0.1843(8) 0.4141(5) 0.8102(3) 0.049(2) Uani 0.50 1 d PD A 2
H12A H 0.2825 0.4412 0.8226 0.074 Uiso 0.50 1 calc PR A 2
H12B H 0.1130 0.4551 0.7883 0.074 Uiso 0.50 1 calc PR A 2
H12C H 0.1963 0.3671 0.7807 0.074 Uiso 0.50 1 calc PR A 2
C13S C -0.0896(8) 0.3213(5) 0.9168(3) 0.042(2) Uani 0.50 1 d PD A 2
H13A H -0.0230 0.3237 0.9582 0.064 Uiso 0.50 1 calc PR A 2
H13B H -0.1290 0.2640 0.9097 0.064 Uiso 0.50 1 calc PR A 2
H13C H -0.1740 0.3605 0.9180 0.064 Uiso 0.50 1 calc PR A 2
C14S C -0.1051(8) 0.3411(5) 0.7971(3) 0.039(2) Uani 0.50 1 d PD A 2
H14A H -0.0402 0.3575 0.7645 0.059 Uiso 0.50 1 calc PR A 2
H14B H -0.1901 0.3805 0.7957 0.059 Uiso 0.50 1 calc PR A 2
H14C H -0.1438 0.2841 0.7877 0.059 Uiso 0.50 1 calc PR A 2
N11S N -0.0100(7) 0.3430(5) 0.8673(3) 0.0256(18) Uani 0.50 1 d P A 2
C5S C 0.5666(4) 0.15996(19) 0.8440(2) 0.0376(10) Uani 1 1 d D . .
C6S C 0.4674(4) 0.2339(2) 0.8214(2) 0.0535(12) Uani 1 1 d D . .
H6SA H 0.4018 0.2475 0.8544 0.080 Uiso 1 1 calc R . .
H6SB H 0.4051 0.2197 0.7804 0.080 Uiso 1 1 calc R . .
H6SC H 0.5309 0.2827 0.8147 0.080 Uiso 1 1 calc R . .
C7S C 0.6731(4) 0.1569(2) 0.73877(14) 0.0464(11) Uani 1 1 d D . .
H7SA H 0.5990 0.2016 0.7270 0.070 Uiso 1 1 calc R . .
H7SB H 0.6500 0.1086 0.7098 0.070 Uiso 1 1 calc R . .
H7SC H 0.7747 0.1778 0.7344 0.070 Uiso 1 1 calc R . .
C8S C 0.7726(4) 0.0647(2) 0.82823(18) 0.0472(11) Uani 1 1 d D . .
H8SA H 0.7614 0.0506 0.8734 0.071 Uiso 1 1 calc R . .
H8SB H 0.8762 0.0840 0.8258 0.071 Uiso 1 1 calc R . .
H8SC H 0.7517 0.0148 0.8008 0.071 Uiso 1 1 calc R . .
N1 N 0.7530(3) 0.06565(15) 1.01649(12) 0.0266(7) Uani 1 1 d . A .
H1A H 0.6801 0.0673 0.9836 0.032 Uiso 1 1 calc R . .
N2 N 0.6373(3) -0.06471(16) 0.94227(12) 0.0245(7) Uani 1 1 d . . .
N3 N 0.4253(3) -0.02671(15) 0.84145(12) 0.0258(7) Uani 1 1 d . A .
H3B H 0.4447 0.0058 0.8758 0.031 Uiso 1 1 calc R . .
O1 O 0.3236(2) 0.05500(13) 0.55530(10) 0.0240(5) Uani 1 1 d . . .
O2 O 0.7041(2) 0.43865(13) 1.04916(10) 0.0273(6) Uani 1 1 d . . .
O3 O 0.5277(2) 0.35600(12) 0.99429(11) 0.0275(6) Uani 1 1 d . . .
O4 O 0.4995(2) -0.03065(14) 0.60617(10) 0.0322(6) Uani 1 1 d . . .
C1 C 0.6513(4) 0.3685(2) 1.02995(16) 0.0232(8) Uani 1 1 d . A .
C2 C 0.7436(4) 0.29268(19) 1.05276(15) 0.0203(8) Uani 1 1 d . . .
C3 C 0.8666(4) 0.3015(2) 1.10042(16) 0.0296(9) Uani 1 1 d . A .
H3A H 0.8920 0.3551 1.1189 0.036 Uiso 1 1 calc R . .
C4 C 0.9527(4) 0.2312(2) 1.12095(17) 0.0332(9) Uani 1 1 d . . .
H4A H 1.0370 0.2376 1.1536 0.040 Uiso 1 1 calc R A .
C5 C 0.9187(4) 0.1524(2) 1.09508(16) 0.0295(9) Uani 1 1 d . A .
H5A H 0.9780 0.1049 1.1100 0.035 Uiso 1 1 calc R . .
C6 C 0.7958(4) 0.1438(2) 1.04668(15) 0.0242(8) Uani 1 1 d . . .
C7 C 0.7076(4) 0.2136(2) 1.02614(15) 0.0249(8) Uani 1 1 d . A .
H7A H 0.6225 0.2072 0.9939 0.030 Uiso 1 1 calc R . .
C8 C 0.8124(4) -0.0115(2) 1.03278(16) 0.0262(8) Uani 1 1 d . . .
C9 C 0.7426(4) -0.0830(2) 0.99250(16) 0.0234(8) Uani 1 1 d . A .
O10 O 0.9159(3) -0.02463(13) 1.07694(11) 0.0349(6) Uani 1 1 d . A .
C10 C 0.7905(4) -0.1647(2) 1.00775(17) 0.0309(9) Uani 1 1 d . . .
H10A H 0.8634 -0.1753 1.0445 0.037 Uiso 1 1 calc R A .
C11 C 0.7309(4) -0.2300(2) 0.96890(16) 0.0305(9) Uani 1 1 d . A .
H11A H 0.7613 -0.2864 0.9785 0.037 Uiso 1 1 calc R . .
C12 C 0.6272(4) -0.2120(2) 0.91622(16) 0.0285(9) Uani 1 1 d . . .
H12D H 0.5865 -0.2556 0.8878 0.034 Uiso 1 1 calc R A .
C13 C 0.5822(4) -0.12907(19) 0.90484(16) 0.0230(8) Uani 1 1 d . A .
C14 C 0.4724(4) -0.1081(2) 0.84565(17) 0.0297(9) Uani 1 1 d . . .
C15 C 0.3461(4) 0.0077(2) 0.78386(16) 0.0250(8) Uani 1 1 d . . .
C16 C 0.3981(4) -0.00576(19) 0.72430(15) 0.0234(8) Uani 1 1 d . A .
H16A H 0.4838 -0.0406 0.7222 0.028 Uiso 1 1 calc R . .
C17 C 0.3264(3) 0.03096(18) 0.66801(15) 0.0204(8) Uani 1 1 d . . .
C18 C 0.2014(4) 0.0815(2) 0.67126(17) 0.0329(9) Uani 1 1 d . A .
H18A H 0.1515 0.1071 0.6329 0.039 Uiso 1 1 calc R . .
C19 C 0.1488(4) 0.0950(2) 0.73047(17) 0.0400(10) Uani 1 1 d . . .
H19A H 0.0631 0.1299 0.7324 0.048 Uiso 1 1 calc R A .
O20 O 0.4318(3) -0.16139(15) 0.80423(12) 0.0466(7) Uani 1 1 d . A .
C20 C 0.2199(4) 0.0581(2) 0.78692(16) 0.0344(9) Uani 1 1 d . A .
H20A H 0.1826 0.0671 0.8273 0.041 Uiso 1 1 calc R . .
C21 C 0.3870(4) 0.01731(19) 0.60485(16) 0.0206(8) Uani 1 1 d . A .

loop_
_atom_site_aniso_label
_atom_site_aniso_U_11
_atom_site_aniso_U_22
_atom_site_aniso_U_33
_atom_site_aniso_U_23
_atom_site_aniso_U_13
_atom_site_aniso_U_12
Cu1 0.0205(2) 0.0214(2) 0.0186(2) -0.0032(2) 0.00091(16) -0.0021(2)
O1S 0.0279(15) 0.0277(14) 0.0355(16) -0.0031(12) -0.0143(13) -0.0056(11)
O2S 0.0520(17) 0.0318(15) 0.0257(15) 0.0001(12) -0.0049(13) -0.0025(13)
N2S 0.041(2) 0.0335(18) 0.038(2) 0.0128(16) 0.0007(17) -0.0016(15)
C1S 0.030(2) 0.047(3) 0.063(3) -0.015(2) -0.006(2) 0.0025(19)
C2S 0.030(2) 0.047(3) 0.063(3) -0.015(2) -0.006(2) 0.0025(19)
C3S 0.030(2) 0.047(3) 0.063(3) -0.015(2) -0.006(2) 0.0025(19)
C4S 0.030(2) 0.047(3) 0.063(3) -0.015(2) -0.006(2) 0.0025(19)
N1S 0.030(2) 0.047(3) 0.063(3) -0.015(2) -0.006(2) 0.0025(19)
C11S 0.032(5) 0.014(4) 0.047(5) -0.004(4) 0.001(4) 0.005(3)
C12S 0.032(5) 0.085(7) 0.029(5) 0.016(4) 0.003(4) -0.015(4)
C13S 0.036(5) 0.054(5) 0.038(5) 0.008(4) 0.006(4) -0.010(4)
C14S 0.028(4) 0.051(5) 0.033(5) -0.018(4) -0.015(4) 0.001(4)
N11S 0.012(3) 0.031(4) 0.032(4) -0.020(3) -0.003(3) 0.002(3)
C5S 0.037(2) 0.031(2) 0.043(3) -0.005(2) -0.003(2) -0.0047(19)
C6S 0.047(3) 0.041(3) 0.071(3) 0.020(2) 0.001(2) 0.007(2)
C7S 0.052(3) 0.049(3) 0.037(3) 0.010(2) 0.001(2) -0.009(2)
C8S 0.042(2) 0.050(3) 0.049(3) 0.013(2) 0.002(2) 0.009(2)
N1 0.0289(16) 0.0243(17) 0.0247(17) -0.0014(13) -0.0034(13) 0.0021(13)
N2 0.0281(16) 0.0250(16) 0.0203(16) 0.0016(13) 0.0028(13) 0.0002(13)
N3 0.0373(18) 0.0214(16) 0.0176(16) -0.0012(12) -0.0011(14) 0.0045(13)
O1 0.0247(12) 0.0272(12) 0.0197(13) 0.0039(11) 0.0009(10) 0.0035(11)
O2 0.0287(13) 0.0196(13) 0.0315(14) -0.0010(11) -0.0042(11) -0.0021(11)
O3 0.0224(13) 0.0226(13) 0.0346(15) -0.0078(11) -0.0071(11) 0.0012(10)
O4 0.0325(14) 0.0416(16) 0.0237(14) 0.0098(11) 0.0080(11) 0.0149(12)
C1 0.029(2) 0.025(2) 0.018(2) -0.0011(16) 0.0089(17) 0.0023(16)
C2 0.0226(19) 0.0217(18) 0.0163(19) -0.0004(15) 0.0013(15) -0.0004(15)
C3 0.035(2) 0.026(2) 0.026(2) -0.0002(17) -0.0010(18) -0.0052(17)
C4 0.030(2) 0.036(2) 0.030(2) 0.0002(18) -0.0080(18) -0.0026(18)
C5 0.031(2) 0.029(2) 0.027(2) -0.0009(17) -0.0023(17) 0.0027(17)
C6 0.028(2) 0.0233(19) 0.021(2) -0.0009(16) 0.0023(16) -0.0013(16)
C7 0.024(2) 0.029(2) 0.020(2) 0.0000(16) 0.0024(16) 0.0010(16)
C8 0.029(2) 0.029(2) 0.019(2) 0.0052(16) 0.0004(17) 0.0054(17)
C9 0.0246(19) 0.0238(19) 0.022(2) 0.0031(16) 0.0046(16) 0.0025(15)
O10 0.0401(15) 0.0323(15) 0.0296(15) 0.0031(11) -0.0062(12) 0.0059(12)
C10 0.031(2) 0.031(2) 0.029(2) 0.0079(17) -0.0016(17) 0.0016(17)
C11 0.033(2) 0.0209(19) 0.037(2) 0.0045(17) 0.0025(18) 0.0000(16)
C12 0.035(2) 0.0215(19) 0.029(2) 0.0029(16) 0.0043(18) -0.0001(16)
C13 0.0242(19) 0.0218(19) 0.023(2) 0.0011(16) 0.0018(16) -0.0012(15)
C14 0.038(2) 0.024(2) 0.027(2) 0.0030(17) 0.0032(18) -0.0004(17)
C15 0.028(2) 0.0257(19) 0.020(2) 0.0030(16) 0.0013(16) -0.0012(16)
C16 0.0223(19) 0.0195(18) 0.028(2) 0.0010(16) 0.0016(16) -0.0002(15)
C17 0.0210(18) 0.0200(19) 0.0203(19) 0.0014(14) 0.0031(15) -0.0005(14)
C18 0.035(2) 0.041(2) 0.022(2) 0.0062(17) 0.0022(18) 0.0082(18)
C19 0.039(2) 0.052(3) 0.030(2) 0.009(2) 0.0079(19) 0.021(2)
O20 0.073(2) 0.0235(14) 0.0373(16) -0.0029(12) -0.0160(15) -0.0009(13)
C20 0.037(2) 0.044(2) 0.023(2) -0.0002(19) 0.0080(17) 0.008(2)
C21 0.0191(18) 0.0195(17) 0.022(2) 0.0011(15) -0.0001(16) -0.0039(14)

loop_
_atom_type_symbol
_atom_type_description
_atom_type_scat_dispersion_real
_atom_type_scat_dispersion_imag
_atom_type_scat_source
C C 0.0033 0.0016 'International Tables Vol C Tables 4.2.6.8 and 6.1.1.4'
H H 0.0000 0.0000 'International Tables Vol C Tables 4.2.6.8 and 6.1.1.4'
N N 0.0061 0.0033 'International Tables Vol C Tables 4.2.6.8 and 6.1.1.4'
O O 0.0106 0.0060 'International Tables Vol C Tables 4.2.6.8 and 6.1.1.4'
Cu Cu 0.3201 1.2651 'International Tables Vol C Tables 4.2.6.8 and 6.1.1.4'

loop_
_geom_angle_atom_site_label_1
_geom_angle_atom_site_label_2
_geom_angle_atom_site_label_3
_geom_angle
_geom_angle_site_symmetry_1
_geom_angle_site_symmetry_3
O4 Cu1 O3 89.07(9) 2_656 .
O4 Cu1 O2 88.22(9) 2_656 3_667
O3 Cu1 O2 168.14(9) . 3_667
O4 Cu1 O1 167.85(9) 2_656 4_566
O3 Cu1 O1 88.26(9) . 4_566
O2 Cu1 O1 91.98(9) 3_667 4_566
O4 Cu1 O1S 96.80(9) 2_656 .
O3 Cu1 O1S 98.36(9) . .
O2 Cu1 O1S 93.43(9) 3_667 .
O1 Cu1 O1S 95.31(9) 4_566 .
O4 Cu1 Cu1 84.93(7) 2_656 3_667
O3 Cu1 Cu1 86.99(7) . 3_667
O2 Cu1 Cu1 81.27(6) 3_667 3_667
O1 Cu1 Cu1 83.10(6) 4_566 3_667
O1S Cu1 Cu1 174.39(7) . 3_667
C1S O1S C11S 52.5(4) . .
C1S O1S Cu1 139.7(4) . .
C11S O1S Cu1 142.5(3) . .
C5S N2S C7S 125.2(3) . .
C5S N2S C8S 120.5(3) . .
C7S N2S C8S 114.2(3) . .
O1S C1S N1S 128.4(6) . .
O1S C1S C2S 117.1(7) . .
N1S C1S C2S 114.3(6) . .
C1S C2S H2SA 109.5 . .
C1S C2S H2SB 109.5 . .
H2SA C2S H2SB 109.5 . .
C1S C2S H2SC 109.5 . .
H2SA C2S H2SC 109.5 . .
H2SB C2S H2SC 109.5 . .
N1S C3S H3SA 109.5 . .
N1S C3S H3SB 109.5 . .
H3SA C3S H3SB 109.5 . .
N1S C3S H3SC 109.5 . .
H3SA C3S H3SC 109.5 . .
H3SB C3S H3SC 109.5 . .
N1S C4S H4SA 109.5 . .
N1S C4S H4SB 109.5 . .
H4SA C4S H4SB 109.5 . .
N1S C4S H4SC 109.5 . .
H4SA C4S H4SC 109.5 . .
H4SB C4S H4SC 109.5 . .
C1S N1S C4S 112.9(6) . .
C1S N1S C3S 122.2(6) . .
C4S N1S C3S 114.5(7) . .
O1S C11S N11S 120.7(6) . .
O1S C11S C12S 116.9(6) . .
N11S C11S C12S 121.9(7) . .
C11S C12S H12A 109.5 . .
C11S C12S H12B 109.5 . .
H12A C12S H12B 109.5 . .
C11S C12S H12C 109.5 . .
H12A C12S H12C 109.5 . .
H12B C12S H12C 109.5 . .
N11S C13S H13A 109.5 . .
N11S C13S H13B 109.5 . .
H13A C13S H13B 109.5 . .
N11S C13S H13C 109.5 . .
H13A C13S H13C 109.5 . .
H13B C13S H13C 109.5 . .
N11S C14S H14A 109.5 . .
N11S C14S H14B 109.5 . .
H14A C14S H14B 109.5 . .
N11S C14S H14C 109.5 . .
H14A C14S H14C 109.5 . .
H14B C14S H14C 109.5 . .
C11S N11S C13S 129.1(7) . .
C11S N11S C14S 114.8(6) . .
C13S N11S C14S 114.6(6) . .
O2S C5S N2S 121.4(3) . .
O2S C5S C6S 119.5(3) . .
N2S C5S C6S 119.1(3) . .
C5S C6S H6SA 109.5 . .
C5S C6S H6SB 109.5 . .
H6SA C6S H6SB 109.5 . .
C5S C6S H6SC 109.5 . .
H6SA C6S H6SC 109.5 . .
H6SB C6S H6SC 109.5 . .
N2S C7S H7SA 109.5 . .
N2S C7S H7SB 109.5 . .
H7SA C7S H7SB 109.5 . .
N2S C7S H7SC 109.5 . .
H7SA C7S H7SC 109.5 . .
H7SB C7S H7SC 109.5 . .
N2S C8S H8SA 109.5 . .
N2S C8S H8SB 109.5 . .
H8SA C8S H8SB 109.5 . .
N2S C8S H8SC 109.5 . .
H8SA C8S H8SC 109.5 . .
H8SB C8S H8SC 109.5 . .
C8 N1 C6 127.2(3) . .
C8 N1 H1A 116.4 . .
C6 N1 H1A 116.4 . .
C13 N2 C9 116.9(3) . .
C14 N3 C15 122.6(3) . .
C14 N3 H3B 118.7 . .
C15 N3 H3B 118.7 . .
C21 O1 Cu1 123.6(2) . 4_565
C1 O2 Cu1 126.1(2) . 3_667
C1 O3 Cu1 119.4(2) . .
C21 O4 Cu1 122.8(2) . 2_646
O2 C1 O3 126.1(3) . .
O2 C1 C2 116.4(3) . .
O3 C1 C2 117.5(3) . .
C3 C2 C7 119.6(3) . .
C3 C2 C1 119.7(3) . .
C7 C2 C1 120.7(3) . .
C2 C3 C4 119.5(3) . .
C2 C3 H3A 120.2 . .
C4 C3 H3A 120.2 . .
C5 C4 C3 121.6(3) . .
C5 C4 H4A 119.2 . .
C3 C4 H4A 119.2 . .
C4 C5 C6 118.8(3) . .
C4 C5 H5A 120.6 . .
C6 C5 H5A 120.6 . .
C5 C6 C7 120.1(3) . .
C5 C6 N1 123.0(3) . .
C7 C6 N1 116.9(3) . .
C2 C7 C6 120.3(3) . .
C2 C7 H7A 119.9 . .
C6 C7 H7A 119.9 . .
O10 C8 N1 124.6(3) . .
O10 C8 C9 120.3(3) . .
N1 C8 C9 115.1(3) . .
N2 C9 C10 122.9(3) . .
N2 C9 C8 118.0(3) . .
C10 C9 C8 119.2(3) . .
C11 C10 C9 119.1(3) . .
C11 C10 H10A 120.5 . .
C9 C10 H10A 120.5 . .
C12 C11 C10 118.7(3) . .
C12 C11 H11A 120.7 . .
C10 C11 H11A 120.7 . .
C11 C12 C13 119.0(3) . .
C11 C12 H12D 120.5 . .
C13 C12 H12D 120.5 . .
N2 C13 C12 123.4(3) . .
N2 C13 C14 117.1(3) . .
C12 C13 C14 119.4(3) . .
O20 C14 N3 123.4(3) . .
O20 C14 C13 121.4(3) . .
N3 C14 C13 115.2(3) . .
C20 C15 C16 119.6(3) . .
C20 C15 N3 120.2(3) . .
C16 C15 N3 120.1(3) . .
C17 C16 C15 120.9(3) . .
C17 C16 H16A 119.6 . .
C15 C16 H16A 119.6 . .
C18 C17 C16 119.4(3) . .
C18 C17 C21 120.8(3) . .
C16 C17 C21 119.8(3) . .
C17 C18 C19 120.0(3) . .
C17 C18 H18A 120.0 . .
C19 C18 H18A 120.0 . .
C20 C19 C18 120.8(3) . .
C20 C19 H19A 119.6 . .
C18 C19 H19A 119.6 . .
C15 C20 C19 119.3(3) . .
C15 C20 H20A 120.3 . .
C19 C20 H20A 120.3 . .
O1 C21 O4 125.4(3) . .
O1 C21 C17 118.1(3) . .
O4 C21 C17 116.5(3) . .

loop_
_geom_bond_atom_site_label_1
_geom_bond_atom_site_label_2
_geom_bond_distance
_geom_bond_site_symmetry_2
Cu1 O4 1.948(2) 2_656
Cu1 O3 1.960(2) .
Cu1 O2 1.966(2) 3_667
Cu1 O1 1.975(2) 4_566
Cu1 O1S 2.131(2) .
Cu1 Cu1 2.6440(8) 3_667
O1S C1S 1.145(8) .
O1S C11S 1.181(7) .
O2S C5S 1.245(4) .
N2S C5S 1.351(4) .
N2S C7S 1.4524(19) .
N2S C8S 1.4529(19) .
C1S N1S 1.400(10) .
C1S C2S 1.5075(10) .
C2S H2SA 0.9800 .
C2S H2SB 0.9800 .
C2S H2SC 0.9800 .
C3S N1S 1.450(2) .
C3S H3SA 0.9800 .
C3S H3SB 0.9800 .
C3S H3SC 0.9800 .
C4S N1S 1.450(2) .
C4S H4SA 0.9800 .
C4S H4SB 0.9800 .
C4S H4SC 0.9800 .
C11S N11S 1.340(9) .
C11S C12S 1.5082(10) .
C12S H12A 0.9800 .
C12S H12B 0.9800 .
C12S H12C 0.9800 .
C13S N11S 1.365(10) .
C13S H13A 0.9800 .
C13S H13B 0.9800 .
C13S H13C 0.9800 .
C14S N11S 1.589(10) .
C14S H14A 0.9800 .
C14S H14B 0.9800 .
C14S H14C 0.9800 .
C5S C6S 1.5085(10) .
C6S H6SA 0.9800 .
C6S H6SB 0.9800 .
C6S H6SC 0.9800 .
C7S H7SA 0.9800 .
C7S H7SB 0.9800 .
C7S H7SC 0.9800 .
C8S H8SA 0.9800 .
C8S H8SB 0.9800 .
C8S H8SC 0.9800 .
N1 C8 1.361(4) .
N1 C6 1.420(4) .
N1 H1A 0.8800 .
N2 C13 1.338(4) .
N2 C9 1.341(4) .
N3 C14 1.360(4) .
N3 C15 1.416(4) .
N3 H3B 0.8800 .
O1 C21 1.258(3) .
O1 Cu1 1.975(2) 4_565
O2 C1 1.255(4) .
O2 Cu1 1.966(2) 3_667
O3 C1 1.262(4) .
O4 C21 1.257(3) .
O4 Cu1 1.948(2) 2_646
C1 C2 1.500(4) .
C2 C3 1.386(4) .
C2 C7 1.393(4) .
C3 C4 1.390(4) .
C3 H3A 0.9500 .
C4 C5 1.381(4) .
C4 H4A 0.9500 .
C5 C6 1.394(4) .
C5 H5A 0.9500 .
C6 C7 1.395(4) .
C7 H7A 0.9500 .
C8 O10 1.231(4) .
C8 C9 1.497(4) .
C9 C10 1.391(4) .
C10 C11 1.378(4) .
C10 H10A 0.9500 .
C11 C12 1.367(4) .
C11 H11A 0.9500 .
C12 C13 1.389(4) .
C12 H12D 0.9500 .
C13 C14 1.505(4) .
C14 O20 1.227(4) .
C15 C20 1.389(4) .
C15 C16 1.390(4) .
C16 C17 1.385(4) .
C16 H16A 0.9500 .
C17 C18 1.384(4) .
C17 C21 1.495(4) .
C18 C19 1.386(4) .
C18 H18A 0.9500 .
C19 C20 1.387(4) .
C19 H19A 0.9500 .
C20 H20A 0.9500 .

loop_
_geom_torsion_atom_site_label_1
_geom_torsion_atom_site_label_2
_geom_torsion_atom_site_label_3
_geom_torsion_atom_site_label_4
_geom_torsion
_geom_torsion_site_symmetry_1
O4 Cu1 O1S C1S -129.6(8) 2_656
O3 Cu1 O1S C1S 140.3(8) .
O2 Cu1 O1S C1S -41.0(8) 3_667
O1 Cu1 O1S C1S 51.3(8) 4_566
Cu1 Cu1 O1S C1S -22.0(13) 3_667
O4 Cu1 O1S C11S -40.2(6) 2_656
O3 Cu1 O1S C11S -130.3(6) .
O2 Cu1 O1S C11S 48.4(6) 3_667
O1 Cu1 O1S C11S 140.7(6) 4_566
Cu1 Cu1 O1S C11S 67.4(11) 3_667
C11S O1S C1S N1S 25.3(8) .
Cu1 O1S C1S N1S 155.1(6) .
C11S O1S C1S C2S -149.6(11) .
Cu1 O1S C1S C2S -19.8(13) .
O1S C1S N1S C4S 13.1(14) .
C2S C1S N1S C4S -171.8(7) .
O1S C1S N1S C3S 156.3(9) .
C2S C1S N1S C3S -28.7(13) .
C1S O1S C11S N11S -32.4(7) .
Cu1 O1S C11S N11S -157.8(5) .
C1S O1S C11S C12S 155.1(10) .
Cu1 O1S C11S C12S 29.7(10) .
O1S C11S N11S C13S 18.5(13) .
C12S C11S N11S C13S -169.4(8) .
O1S C11S N11S C14S -176.6(6) .
C12S C11S N11S C14S -4.5(10) .
C7S N2S C5S O2S 170.8(3) .
C8S N2S C5S O2S -4.2(5) .
C7S N2S C5S C6S -10.1(5) .
C8S N2S C5S C6S 174.9(3) .
O4 Cu1 O3 C1 88.3(2) 2_656
O2 Cu1 O3 C1 11.5(6) 3_667
O1 Cu1 O3 C1 -79.9(2) 4_566
O1S Cu1 O3 C1 -175.0(2) .
Cu1 Cu1 O3 C1 3.3(2) 3_667
Cu1 O2 C1 O3 1.9(5) 3_667
Cu1 O2 C1 C2 -177.06(19) 3_667
Cu1 O3 C1 O2 -4.0(4) .
Cu1 O3 C1 C2 174.9(2) .
O2 C1 C2 C3 9.8(4) .
O3 C1 C2 C3 -169.2(3) .
O2 C1 C2 C7 -169.7(3) .
O3 C1 C2 C7 11.3(4) .
C7 C2 C3 C4 0.1(5) .
C1 C2 C3 C4 -179.4(3) .
C2 C3 C4 C5 -0.1(5) .
C3 C4 C5 C6 0.7(5) .
C4 C5 C6 C7 -1.4(5) .
C4 C5 C6 N1 179.1(3) .
C8 N1 C6 C5 6.4(5) .
C8 N1 C6 C7 -173.2(3) .
C3 C2 C7 C6 -0.8(5) .
C1 C2 C7 C6 178.7(3) .
C5 C6 C7 C2 1.4(5) .
N1 C6 C7 C2 -179.0(3) .
C6 N1 C8 O10 -0.9(5) .
C6 N1 C8 C9 179.2(3) .
C13 N2 C9 C10 -2.4(5) .
C13 N2 C9 C8 176.5(3) .
O10 C8 C9 N2 -175.6(3) .
N1 C8 C9 N2 4.4(4) .
O10 C8 C9 C10 3.3(5) .
N1 C8 C9 C10 -176.7(3) .
N2 C9 C10 C11 1.7(5) .
C8 C9 C10 C11 -177.2(3) .
C9 C10 C11 C12 0.5(5) .
C10 C11 C12 C13 -1.9(5) .
C9 N2 C13 C12 0.9(5) .
C9 N2 C13 C14 -175.7(3) .
C11 C12 C13 N2 1.3(5) .
C11 C12 C13 C14 177.8(3) .
C15 N3 C14 O20 -11.3(5) .
C15 N3 C14 C13 167.6(3) .
N2 C13 C14 O20 170.3(3) .
C12 C13 C14 O20 -6.4(5) .
N2 C13 C14 N3 -8.6(4) .
C12 C13 C14 N3 174.7(3) .
C14 N3 C15 C20 135.6(3) .
C14 N3 C15 C16 -47.1(5) .
C20 C15 C16 C17 0.6(5) .
N3 C15 C16 C17 -176.7(3) .
C15 C16 C17 C18 -0.2(5) .
C15 C16 C17 C21 178.4(3) .
C16 C17 C18 C19 -0.1(5) .
C21 C17 C18 C19 -178.6(3) .
C17 C18 C19 C20 -0.2(6) .
C16 C15 C20 C19 -0.8(5) .
N3 C15 C20 C19 176.5(3) .
C18 C19 C20 C15 0.6(6) .
Cu1 O1 C21 O4 -1.9(4) 4_565
Cu1 O1 C21 C17 177.13(19) 4_565
Cu1 O4 C21 O1 4.8(4) 2_646
Cu1 O4 C21 C17 -174.28(19) 2_646
C18 C17 C21 O1 2.0(4) .
C16 C17 C21 O1 -176.5(3) .
C18 C17 C21 O4 -178.9(3) .
C16 C17 C21 O4 2.6(4) .
